data_4323444
loop_
_publ_author_name
'Pauli Kofod'
'Pernille Harris'
'Sine Larsen'

_publ_contact_author 'Dr. Pauli Kofod'
_publ_contact_author_email paulik@virgil.ruc.dk
_publ_section_title
;
 NMR Spectroscopic Characterization of Methylcobalt(III) Compounds with
 Classical Ligands. Crystal Structures of [Co(NH3)5(CH3)]S2O6,
 trans-[Co(en)2(NH3)(CH3)]S2O6 (en = 1,2-Ethanediamine), and
 [Co(NH3)6]-mer,trans-[Co(NO2)3(NH3)2(CH3)]2-trans-[Co(NO2)4(NH3)2]
;
_journal_name_full 'Inorganic Chemistry'
_journal_page_first 2258
_journal_page_last 2266
_journal_paper_doi 10.1021/ic961264i
_journal_volume 36
_journal_year 1997
_chemical_formula_moiety
;
Co(NH3)6 Co(NO2)3(NH3)2(CH3) Co(NO2)4(NH3)2
;
_chemical_formula_sum 'C H21 Co2 N11 O10'
_chemical_formula_weight 465.15
_chemical_name_systematic
; 
 ? 
;
_space_group_IT_number 14
_symmetry_cell_setting monoclinic
_symmetry_space_group_name_Hall '-P 2yn'
_symmetry_space_group_name_H-M 'P 1 21/n 1'
_atom_sites_solution_hydrogens geom
_atom_sites_solution_primary direct
_atom_sites_solution_secondary difmap
_audit_creation_method SHELXL
_cell_angle_alpha 90.00
_cell_angle_beta 91.29(2)
_cell_angle_gamma 90.00
_cell_formula_units_Z 4
_cell_length_a 8.390(2)
_cell_length_b 8.970(3)
_cell_length_c 20.650(9)
_cell_measurement_reflns_used 20
_cell_measurement_temperature 122.0(5)
_cell_measurement_theta_max 20.33
_cell_measurement_theta_min 18.43
_cell_volume 1553.7(9)
_computing_cell_refinement 'CAD-4 Software (Enraf-Nonius, 1989)'
_computing_data_collection 'CAD-4 Software (Enraf-Nonius, 1989)'
_computing_data_reduction 'DREADD (Blessing, 1987)'
_computing_molecular_graphics 'OrtepII (Johnson, 1976)'
_computing_publication_material
;
SHELXL-93 (Sheldrick, 1993) and PLATON (Spek, 1990) 
;
_computing_structure_refinement 'SHELXL-93 (Sheldrick, 1993)'
_computing_structure_solution 'SHELXS-86 (Sheldrick, 1990)'
_diffrn_ambient_temperature 122.0(5)
_diffrn_measurement_device 'Enraf Nonius CAD4'
_diffrn_measurement_method \w-2\q
_diffrn_radiation_monochromator graphite
_diffrn_radiation_source 'fine-focus sealed tube'
_diffrn_radiation_type MoK\a
_diffrn_radiation_wavelength 0.71073
_diffrn_reflns_av_R_equivalents 0.0188
_diffrn_reflns_av_sigmaI/netI 0.0240
_diffrn_reflns_limit_h_max 15
_diffrn_reflns_limit_h_min -15
_diffrn_reflns_limit_k_max 16
_diffrn_reflns_limit_k_min 0
_diffrn_reflns_limit_l_max 38
_diffrn_reflns_limit_l_min 0
_diffrn_reflns_number 13627
_diffrn_reflns_theta_max 30.00
_diffrn_reflns_theta_min 1.97
_diffrn_standards_decay_% 6
_diffrn_standards_interval_time 166.7
_diffrn_standards_number 5
_exptl_absorpt_coefficient_mu 2.210
_exptl_absorpt_correction_T_max 0.734
_exptl_absorpt_correction_T_min 0.668
_exptl_absorpt_correction_type integration
_exptl_crystal_colour orange
_exptl_crystal_density_diffrn 1.989
_exptl_crystal_description prismatic
_exptl_crystal_F_000 952
_exptl_crystal_size_max 0.23
_exptl_crystal_size_mid 0.20
_exptl_crystal_size_min 0.16
_refine_diff_density_max 1.564
_refine_diff_density_min -1.162
_refine_diff_density_rms 0.147
_refine_ls_extinction_method none
_refine_ls_goodness_of_fit_all 1.127
_refine_ls_goodness_of_fit_obs 1.137
_refine_ls_matrix_type full
_refine_ls_number_parameters 227
_refine_ls_number_reflns 4419
_refine_ls_number_restraints 0
_refine_ls_restrained_S_all 1.171
_refine_ls_restrained_S_obs 1.137
_refine_ls_R_factor_all 0.0470
_refine_ls_R_factor_obs 0.0438
_refine_ls_shift/esd_max 0.136
_refine_ls_shift/esd_mean 0.008
_refine_ls_structure_factor_coef Fsqd
_refine_ls_weighting_details 'w=1/[\s^2^(Fo^2^)+(0.0708P)^2^+3.0997P] where P=(Fo^2^+2Fc^2^)/3'
_refine_ls_weighting_scheme calc
_refine_ls_wR_factor_all 0.1382
_refine_ls_wR_factor_obs 0.1293
_reflns_number_observed 4212
_reflns_number_total 4531
_reflns_observed_criterion >2sigma(I)
_cod_data_source_file ic961264i_3.cif
_cod_data_source_block pk23
_cod_depositor_comments
;
The following automatic conversions were performed:

'_refine_ls_weighting_scheme' value 'calc
w=1/[\s^2^(Fo^2^)+(0.0708P)^2^+3.0997P] where P=(Fo^2^+2Fc^2^)/3' was
changed to 'calc'. New tag '_refine_ls_weighting_details' was
created. The value of the new tag was set to
'w=1/[\s^2^(Fo^2^)+(0.0708P)^2^+3.0997P] where P=(Fo^2^+2Fc^2^)/3'.

Automatic conversion script
Id: cif_fix_values 3143 2015-03-26 13:38:13Z robertas 
;
_cod_original_sg_symbol_H-M 'P 21/n'
_cod_database_code 4323444

loop_
_symmetry_equiv_pos_as_xyz
'x, y, z'
'-x+1/2, y+1/2, -z+1/2'
'-x, -y, -z'
'x-1/2, -y-1/2, z-1/2'

loop_
_atom_site_aniso_label
_atom_site_aniso_U_11
_atom_site_aniso_U_22
_atom_site_aniso_U_33
_atom_site_aniso_U_23
_atom_site_aniso_U_13
_atom_site_aniso_U_12
Co1 0.0118(2) 0.0093(2) 0.0087(2) -0.00019(9) -0.00088(11) 0.00035(9)
N16 0.0159(9) 0.0158(9) 0.0157(10) -0.0006(7) 0.0009(7) 0.0006(7)
O161 0.0335(10) 0.0208(9) 0.0175(9) -0.0050(7) 0.0058(7) -0.0043(8)
O162 0.0326(11) 0.0341(12) 0.0308(11) -0.0108(9) 0.0146(9) -0.0192(9)
N12 0.0152(9) 0.0195(9) 0.0155(10) 0.0001(7) -0.0032(7) 0.0004(7)
O121 0.0272(10) 0.0252(10) 0.0328(11) -0.0066(8) -0.0122(8) -0.0037(8)
O122 0.0303(11) 0.0337(12) 0.0500(15) -0.0082(11) -0.0215(10) 0.0140(9)
C11 0.0220(12) 0.0167(11) 0.0141(11) -0.0005(7) 0.0041(9) -0.0016(8)
N14 0.0190(9) 0.0120(9) 0.0163(9) 0.0004(7) -0.0015(7) 0.0020(7)
N13 0.0191(9) 0.0117(9) 0.0228(10) 0.0023(7) 0.0008(8) 0.0013(7)
N15 0.0168(9) 0.0185(10) 0.0165(9) -0.0043(8) -0.0039(7) -0.0005(7)
O151 0.0269(9) 0.0205(9) 0.0276(10) -0.0097(8) -0.0047(8) -0.0011(7)
O152 0.0310(11) 0.0303(12) 0.060(2) -0.0189(12) -0.0265(11) 0.0146(10)
Co2 0.0130(2) 0.0145(2) 0.0085(2) 0.00068(13) -0.0003(2) -0.00301(14)
N21 0.0151(9) 0.0234(10) 0.0187(10) 0.0037(8) -0.0010(8) -0.0030(8)
N22 0.0200(9) 0.0183(9) 0.0132(9) 0.0034(7) -0.0003(7) -0.0031(7)
N23 0.0224(10) 0.0185(10) 0.0153(9) -0.0037(7) -0.0011(7) -0.0014(8)
Co3 0.0138(2) 0.0126(2) 0.0095(2) -0.00211(13) -0.0015(2) -0.00126(14)
N32 0.0177(10) 0.0283(11) 0.0234(11) -0.0071(9) -0.0015(8) -0.0022(9)
O321 0.0294(10) 0.0263(10) 0.0386(12) 0.0007(9) 0.0007(9) 0.0023(8)
O322 0.0285(12) 0.071(2) 0.074(2) -0.045(2) -0.0045(13) -0.0074(13)
N31 0.0191(9) 0.0205(10) 0.0142(9) -0.0055(7) -0.0040(7) 0.0025(8)
N33 0.0306(11) 0.0177(10) 0.0293(12) 0.0004(9) 0.0076(9) -0.0026(9)
O331 0.071(2) 0.048(2) 0.053(2) 0.0081(14) 0.022(2) 0.002(2)
O332 0.056(2) 0.0323(13) 0.055(2) -0.0043(12) 0.0055(13) -0.0049(12)

loop_
_atom_site_label
_atom_site_type_symbol
_atom_site_fract_x
_atom_site_fract_y
_atom_site_fract_z
_atom_site_U_iso_or_equiv
_atom_site_thermal_displace_type
_atom_site_occupancy
_atom_site_calc_flag
_atom_site_refinement_flags
_atom_site_disorder_group
Co1 Co 0.49455(4) 0.01248(3) 0.23918(2) 0.00996(10) Uani 1 d . .
N16 N 0.6374(3) 0.0234(2) 0.16144(11) 0.0158(4) Uani 1 d . .
O161 O 0.6306(2) -0.0724(2) 0.11798(9) 0.0239(4) Uani 1 d . .
O162 O 0.7358(3) 0.1260(3) 0.15536(11) 0.0323(5) Uani 1 d . .
N12 N 0.3059(3) -0.0210(2) 0.18537(11) 0.0168(4) Uani 1 d . .
O121 O 0.2801(3) -0.1435(2) 0.15895(11) 0.0286(4) Uani 1 d . .
O122 O 0.1975(3) 0.0737(3) 0.18008(13) 0.0383(6) Uani 1 d . .
C11 C 0.3593(3) 0.0027(3) 0.31650(13) 0.0175(5) Uani 1 d . .
H111 H 0.3478(4) -0.0955(20) 0.3401(5) 0.021 Uiso 1 d R .
H112 H 0.2686(19) 0.0759(15) 0.31403(14) 0.021 Uiso 1 d R .
H113 H 0.3888(7) 0.0759(15) 0.3464(6) 0.021 Uiso 1 d R .
N14 N 0.5307(2) -0.2021(2) 0.24426(10) 0.0158(4) Uani 1 d . .
H141 H 0.5908(15) -0.2226(6) 0.2716(7) 0.024 Uiso 1 d R .
H142 H 0.5526(6) -0.2226(6) 0.2115(8) 0.024 Uiso 1 d R .
H143 H 0.4540(19) -0.2485(12) 0.2525(2) 0.024 Uiso 1 d R .
N13 N 0.4622(3) 0.2274(2) 0.23246(11) 0.0178(4) Uani 1 d . .
H131 H 0.4028(15) 0.2448(5) 0.2111(6) 0.027 Uiso 1 d R .
H132 H 0.5291(17) 0.2674(11) 0.23325(11) 0.027 Uiso 1 d R .
H133 H 0.4185(11) 0.2780(13) 0.2681(9) 0.027 Uiso 1 d R .
N15 N 0.6757(2) 0.0487(2) 0.29534(10) 0.0173(4) Uani 1 d . .
O151 O 0.6875(2) 0.1678(2) 0.32601(10) 0.0250(4) Uani 1 d . .
O152 O 0.7873(3) -0.0402(3) 0.29936(15) 0.0409(7) Uani 1 d . .
Co2 Co 0.0000 0.0000 0.0000 0.01199(12) Uani 1 d S .
N21 N 0.2306(3) -0.0281(3) 0.00983(11) 0.0191(4) Uani 1 d . .
H211 H -0.2668(47) 0.0076(4) 0.01882(13) 0.029 Uiso 1 d R .
H212 H 0.2589(4) -0.1128(8) 0.02192(15) 0.029 Uiso 1 d R .
H213 H 0.2834(6) 0.0388(7) 0.0334(2) 0.029 Uiso 1 d R .
N22 N -0.0293(3) -0.1356(2) 0.07357(10) 0.0172(4) Uani 1 d . .
H221 H 0.0466(18) -0.1201(4) 0.1013(7) 0.026 Uiso 1 d R .
H222 H -0.0250(3) -0.2306(22) 0.0618(3) 0.026 Uiso 1 d R .
H223 H -0.1065(18) -0.1313(3) 0.0874(3) 0.026 Uiso 1 d R .
N23 N 0.0049(3) 0.1687(2) 0.06115(10) 0.0188(4) Uani 1 d . .
H231 H 0.0924(21) 0.1668(2) 0.0779(4) 0.028 Uiso 1 d R .
H232 H -0.0121(5) 0.2466(19) 0.0445(4) 0.028 Uiso 1 d R .
H233 H -0.0734(19) 0.1719(3) 0.0882(7) 0.028 Uiso 1 d R .
Co3 Co 0.5000 0.5000 0.0000 0.01200(12) Uani 1 d S .
N32 N 0.7305(3) 0.4690(3) 0.00701(12) 0.0232(5) Uani 1 d . .
O321 O 0.7933(3) 0.3603(3) -0.01878(12) 0.0314(5) Uani 1 d . .
O322 O 0.8164(3) 0.5652(4) 0.0322(2) 0.0581(9) Uani 1 d . .
N31 N 0.5020(3) 0.5955(2) 0.08458(10) 0.0180(4) Uani 1 d . .
H311 H 0.4774(7) 0.6673(18) 0.08181(12) 0.027 Uiso 1 d R .
H312 H 0.5747(18) 0.5816(4) 0.1010(4) 0.027 Uiso 1 d R .
H313 H 0.4198(21) 0.5611(9) 0.1115(7) 0.027 Uiso 1 d R .
N33 N 0.4538(3) 0.3081(3) 0.04141(13) 0.0258(5) Uani 1 d . .
O331 O 0.3671(4) 0.3023(4) 0.0894(2) 0.0570(8) Uani 1 d . .
O332 O 0.4872(4) 0.1902(3) 0.0147(2) 0.0478(7) Uani 1 d . .

loop_
_atom_type_symbol
_atom_type_description
_atom_type_scat_dispersion_real
_atom_type_scat_dispersion_imag
_atom_type_scat_source
O O 0.0106 0.0060 'International Tables Vol C Tables 4.2.6.8 and 6.1.1.4'
Co Co 0.3494 0.9721 'International Tables Vol C Tables 4.2.6.8 and 6.1.1.4'
N N 0.0061 0.0033 'International Tables Vol C Tables 4.2.6.8 and 6.1.1.4'
C C 0.0033 0.0016 'International Tables Vol C Tables 4.2.6.8 and 6.1.1.4'
H H 0.0000 0.0000 'International Tables Vol C Tables 4.2.6.8 and 6.1.1.4'

loop_
_geom_angle_atom_site_label_1
_geom_angle_atom_site_label_2
_geom_angle_atom_site_label_3
_geom_angle
_geom_angle_site_symmetry_1
_geom_angle_site_symmetry_3
_geom_angle_publ_flag
N15 Co1 N12 177.57(9) . . ?
N15 Co1 N14 90.83(9) . . ?
N12 Co1 N14 90.13(9) . . ?
N15 Co1 N13 89.00(9) . . ?
N12 Co1 N13 90.10(9) . . ?
N14 Co1 N13 178.61(9) . . ?
N15 Co1 C11 88.89(11) . . ?
N12 Co1 C11 88.87(11) . . ?
N14 Co1 C11 90.24(9) . . ?
N13 Co1 C11 91.13(9) . . ?
N15 Co1 N16 89.77(9) . . ?
N12 Co1 N16 92.47(10) . . ?
N14 Co1 N16 89.77(9) . . ?
N13 Co1 N16 88.85(9) . . ?
C11 Co1 N16 178.66(10) . . ?
O161 N16 O162 117.3(2) . . ?
O161 N16 Co1 121.4(2) . . ?
O162 N16 Co1 121.4(2) . . ?
O121 N12 O122 116.3(2) . . ?
O121 N12 Co1 121.4(2) . . ?
O122 N12 Co1 122.0(2) . . ?
O152 N15 O151 118.1(2) . . ?
O152 N15 Co1 121.4(2) . . ?
O151 N15 Co1 120.4(2) . . ?
N21 Co2 N21 180.0 3 . ?
N21 Co2 N22 88.89(9) 3 3 ?
N21 Co2 N22 91.12(9) . 3 ?
N21 Co2 N22 91.11(9) 3 . ?
N21 Co2 N22 88.89(9) . . ?
N22 Co2 N22 180.0 3 . ?
N21 Co2 N23 91.50(10) 3 3 ?
N21 Co2 N23 88.50(10) . 3 ?
N22 Co2 N23 88.92(9) 3 3 ?
N22 Co2 N23 91.08(9) . 3 ?
N21 Co2 N23 88.50(10) 3 . ?
N21 Co2 N23 91.50(10) . . ?
N22 Co2 N23 91.08(9) 3 . ?
N22 Co2 N23 88.92(9) . . ?
N23 Co2 N23 180.0 3 . ?
N31 Co3 N31 179.999(1) 3_665 . ?
N31 Co3 N32 90.43(10) 3_665 3_665 ?
N31 Co3 N32 89.57(10) . 3_665 ?
N31 Co3 N32 89.57(10) 3_665 . ?
N31 Co3 N32 90.43(10) . . ?
N32 Co3 N32 180.0 3_665 . ?
N31 Co3 N33 90.42(10) 3_665 . ?
N31 Co3 N33 89.58(10) . . ?
N32 Co3 N33 87.25(11) 3_665 . ?
N32 Co3 N33 92.75(11) . . ?
N31 Co3 N33 89.58(10) 3_665 3_665 ?
N31 Co3 N33 90.42(10) . 3_665 ?
N32 Co3 N33 92.75(11) 3_665 3_665 ?
N32 Co3 N33 87.25(11) . 3_665 ?
N33 Co3 N33 180.0 . 3_665 ?
O322 N32 O321 119.0(3) . . ?
O322 N32 Co3 120.0(2) . . ?
O321 N32 Co3 120.7(2) . . ?
O332 N33 O331 117.7(3) . . ?
O332 N33 Co3 120.7(2) . . ?
O331 N33 Co3 120.5(2) . . ?

loop_
_geom_bond_atom_site_label_1
_geom_bond_atom_site_label_2
_geom_bond_distance
_geom_bond_site_symmetry_2
_geom_bond_publ_flag
Co1 N15 1.919(2) . ?
Co1 N12 1.937(2) . ?
Co1 N14 1.951(2) . ?
Co1 N13 1.951(2) . ?
Co1 C11 1.981(3) . ?
Co1 N16 2.027(2) . ?
N16 O161 1.243(3) . ?
N16 O162 1.245(3) . ?
N12 O121 1.244(3) . ?
N12 O122 1.247(3) . ?
N15 O152 1.231(3) . ?
N15 O151 1.245(3) . ?
Co2 N21 1.957(2) 3 ?
Co2 N21 1.957(2) . ?
Co2 N22 1.966(2) 3 ?
Co2 N22 1.966(2) . ?
Co2 N23 1.971(2) 3 ?
Co2 N23 1.971(2) . ?
Co3 N31 1.945(2) 3_665 ?
Co3 N31 1.945(2) . ?
Co3 N32 1.956(2) 3_665 ?
Co3 N32 1.956(2) . ?
Co3 N33 1.965(2) . ?
Co3 N33 1.965(2) 3_665 ?
N32 O322 1.232(3) . ?
N32 O321 1.235(3) . ?
N33 O332 1.228(4) . ?
N33 O331 1.243(4) . ?

loop_
_geom_torsion_atom_site_label_1
_geom_torsion_atom_site_label_2
_geom_torsion_atom_site_label_3
_geom_torsion_atom_site_label_4
_geom_torsion
_geom_torsion_site_symmetry_1
_geom_torsion_site_symmetry_2
_geom_torsion_site_symmetry_3
_geom_torsion_site_symmetry_4
_geom_torsion_publ_flag
N15 Co1 N16 O161 132.6(2) . . . . ?
N12 Co1 N16 O161 -48.3(2) . . . . ?
N14 Co1 N16 O161 41.8(2) . . . . ?
N13 Co1 N16 O161 -138.4(2) . . . . ?
C11 Co1 N16 O161 132.5(39) . . . . ?
N15 Co1 N16 O162 -47.1(2) . . . . ?
N12 Co1 N16 O162 131.9(2) . . . . ?
N14 Co1 N16 O162 -138.0(2) . . . . ?
N13 Co1 N16 O162 41.9(2) . . . . ?
C11 Co1 N16 O162 -47.3(40) . . . . ?
N15 Co1 N12 O121 -128.3(21) . . . . ?
N14 Co1 N12 O121 -15.2(2) . . . . ?
N13 Co1 N12 O121 163.4(2) . . . . ?
C11 Co1 N12 O121 -105.5(2) . . . . ?
N16 Co1 N12 O121 74.6(2) . . . . ?
N15 Co1 N12 O122 45.1(23) . . . . ?
N14 Co1 N12 O122 158.2(2) . . . . ?
N13 Co1 N12 O122 -23.2(2) . . . . ?
C11 Co1 N12 O122 67.9(2) . . . . ?
N16 Co1 N12 O122 -112.1(2) . . . . ?
N12 Co1 N15 O152 138.9(21) . . . . ?
N14 Co1 N15 O152 25.9(3) . . . . ?
N13 Co1 N15 O152 -152.7(3) . . . . ?
C11 Co1 N15 O152 116.1(3) . . . . ?
N16 Co1 N15 O152 -63.9(3) . . . . ?
N12 Co1 N15 O151 -45.2(23) . . . . ?
N14 Co1 N15 O151 -158.3(2) . . . . ?
N13 Co1 N15 O151 23.1(2) . . . . ?
C11 Co1 N15 O151 -68.1(2) . . . . ?
N16 Co1 N15 O151 111.9(2) . . . . ?
N31 Co3 N32 O322 142.3(3) 3_665 . . . ?
N31 Co3 N32 O322 -37.7(3) . . . . ?
N32 Co3 N32 O322 -29.0(85) 3_665 . . . ?
N33 Co3 N32 O322 -127.3(3) . . . . ?
N33 Co3 N32 O322 52.7(3) 3_665 . . . ?
N31 Co3 N32 O321 -31.1(2) 3_665 . . . ?
N31 Co3 N32 O321 148.9(2) . . . . ?
N32 Co3 N32 O321 157.6(85) 3_665 . . . ?
N33 Co3 N32 O321 59.3(2) . . . . ?
N33 Co3 N32 O321 -120.7(2) 3_665 . . . ?
N31 Co3 N33 O332 23.6(3) 3_665 . . . ?
N31 Co3 N33 O332 -156.4(3) . . . . ?
N32 Co3 N33 O332 114.0(3) 3_665 . . . ?
N32 Co3 N33 O332 -66.0(3) . . . . ?
N33 Co3 N33 O332 -160.4(7) 3_665 . . . ?
N31 Co3 N33 O331 -144.4(3) 3_665 . . . ?
N31 Co3 N33 O331 35.6(3) . . . . ?
N32 Co3 N33 O331 -54.0(3) 3_665 . . . ?
N32 Co3 N33 O331 126.0(3) . . . . ?
N33 Co3 N33 O331 31.7(6) 3_665 . . . ?
O122 N12 N15 O151 -0.2(3) . . . . ?
O122 N12 N15 O152 -177.0(3) . . . . ?
O121 N12 N15 O151 -172.5(2) . . . . ?
O121 N12 N15 O152 10.7(3) . . . . ?
O322 N32 N32 O321 0.00(4) . . . . ?
O322 N32 N32 O322 0.0 . . . . ?
